data_4344910
loop_
_publ_author_name
'Glowacki, Britta'
'Lutter, Michael'
'Schollmeyer, Dieter'
'Hiller, Wolf'
'Jurkschat, Klaus'

_publ_section_title
;
 Novel Stannatrane N(CH2CMe2O)2(CMe2CH2O)SnO-t-Bu and Related Oligonuclear
 Tin(IV) Oxoclusters. Two Isomers in One Crystal.
;
_journal_name_full 'Inorganic chemistry'
_journal_paper_doi 10.1021/acs.inorgchem.6b01429
_journal_year 2016
_chemical_formula_moiety 'C16 H33 N O4 Sn'
_chemical_formula_sum 'C16 H33 N O4 Sn'
_chemical_formula_weight 422.12
_chemical_melting_point 456
_chemical_name_systematic
;
1-tert-Butoxido-(2,8,9-trioxa-5-aza-3,3,7,7,11,11-
tetramethyl-1-stannatricyclo[3.3.3.01,5]undecane)
;
_space_group_crystal_system orthorhombic
_space_group_IT_number 19
_space_group_name_Hall 'P 2ac 2ab'
_space_group_name_H-M_alt 'P 21 21 21'
_symmetry_space_group_name_Hall 'P 2ac 2ab'
_symmetry_space_group_name_H-M 'P 21 21 21'
_atom_sites_solution_hydrogens geom
_audit_creation_method SHELXL-2014/7
_cell_angle_alpha 90
_cell_angle_beta 90
_cell_angle_gamma 90
_cell_formula_units_Z 4
_cell_length_a 9.4130(3)
_cell_length_b 10.1905(3)
_cell_length_c 19.5205(6)
_cell_measurement_reflns_used 12701
_cell_measurement_temperature 173(2)
_cell_measurement_theta_max 31.1510
_cell_measurement_theta_min 2.4290
_cell_volume 1872.47(10)
_computing_cell_refinement 'CrysAlisPro, Oxford Diffraction Ltd., Version 1.171.33.55''
_computing_data_collection 'CrysAlisPro, Oxford Diffraction Ltd., Version 1.171.33.55''
_computing_data_reduction 'CrysAlisPro, Oxford Diffraction Ltd., Version 1.171.33.55''
_computing_molecular_graphics 'ORTEP-III (1.0.3) (Farrugia, 2012)'
_computing_publication_material 'enCIFer Version 1.5.2'
_computing_structure_refinement 'SHELXL-2014/7 (Sheldrick, 2014)'
_computing_structure_solution 'SHELXT 2014/4 (Sheldrick, 2014)'
_diffrn_ambient_temperature 173(2)
_diffrn_detector 'CCD plate'
_diffrn_detector_area_resol_mean 16.0560
_diffrn_detector_type Sapphire3
_diffrn_measured_fraction_theta_full 0.999
_diffrn_measured_fraction_theta_max 1.000
_diffrn_measurement_device 'four-circle diffractometer'
_diffrn_measurement_device_type 'Xcalibur, Sapphire3'
_diffrn_measurement_method '\w und \y scan'
_diffrn_radiation_monochromator graphite
_diffrn_radiation_probe x-ray
_diffrn_radiation_type MoK\a
_diffrn_radiation_wavelength 0.71073
_diffrn_reflns_av_R_equivalents 0.0338
_diffrn_reflns_av_unetI/netI 0.0182
_diffrn_reflns_Laue_measured_fraction_full 0.999
_diffrn_reflns_Laue_measured_fraction_max 1.000
_diffrn_reflns_limit_h_max 11
_diffrn_reflns_limit_h_min -11
_diffrn_reflns_limit_k_max 12
_diffrn_reflns_limit_k_min -12
_diffrn_reflns_limit_l_max 23
_diffrn_reflns_limit_l_min -23
_diffrn_reflns_number 25545
_diffrn_reflns_point_group_measured_fraction_full 1.000
_diffrn_reflns_point_group_measured_fraction_max 1.000
_diffrn_reflns_theta_full 25.242
_diffrn_reflns_theta_max 25.496
_diffrn_reflns_theta_min 2.254
_exptl_absorpt_coefficient_mu 1.381
_exptl_absorpt_correction_T_max 1.00000
_exptl_absorpt_correction_T_min 0.80470
_exptl_absorpt_correction_type multi-scan
_exptl_absorpt_process_details
;
CrysAlisPro, Agilent Technologies,
Version 1.171.37.34 (release 22-05-2014 CrysAlis171 .NET)
(compiled May 22 2014,16:03:01)
Empirical absorption correction using spherical harmonics,
 implemented in SCALE3 ABSPACK scaling algorithm.
;
_exptl_crystal_colour colourless
_exptl_crystal_density_diffrn 1.497
_exptl_crystal_description block
_exptl_crystal_F_000 872
_exptl_crystal_size_max 0.210
_exptl_crystal_size_mid 0.180
_exptl_crystal_size_min 0.150
_refine_diff_density_max 0.373
_refine_diff_density_min -0.695
_refine_diff_density_rms 0.165
_refine_ls_abs_structure_details
;
 Flack x determined using 1410 quotients [(I+)-(I-)]/[(I+)+(I-)]
 (Parsons, Flack and Wagner, Acta Cryst. B69 (2013) 249-259).
;
_refine_ls_abs_structure_Flack -0.019(10)
_refine_ls_extinction_method none
_refine_ls_goodness_of_fit_ref 1.252
_refine_ls_hydrogen_treatment constr
_refine_ls_matrix_type full
_refine_ls_number_parameters 208
_refine_ls_number_reflns 3482
_refine_ls_number_restraints 0
_refine_ls_restrained_S_all 1.252
_refine_ls_R_factor_all 0.0189
_refine_ls_R_factor_gt 0.0178
_refine_ls_shift/su_max 0.001
_refine_ls_shift/su_mean 0.000
_refine_ls_structure_factor_coef Fsqd
_refine_ls_weighting_details 'w=1/[\s^2^(Fo^2^)+(0.0342P)^2^] where P=(Fo^2^+2Fc^2^)/3'
_refine_ls_weighting_scheme calc
_refine_ls_wR_factor_gt 0.0585
_refine_ls_wR_factor_ref 0.0590
_reflns_Friedel_coverage 0.737
_reflns_Friedel_fraction_full 1.000
_reflns_Friedel_fraction_max 1.000
_reflns_number_gt 3380
_reflns_number_total 3482
_reflns_threshold_expression 'I > 2\s(I)'
_cod_data_source_file ic6b01429_si_001.cif
_cod_data_source_block comp2
_cod_database_code 4344910
_shelx_shelxl_version_number 2014/7
_shelx_space_group_comment
;
The symmetry employed for this shelxl refinement is uniquely defined
by the following loop, which should always be used as a source of
symmetry information in preference to the above space-group names.
They are only intended as comments.
;
_shelx_estimated_absorpt_t_min 0.760
_shelx_estimated_absorpt_t_max 0.820

loop_
_space_group_symop_operation_xyz
'x, y, z'
'-x+1/2, -y, z+1/2'
'-x, y+1/2, -z+1/2'
'x+1/2, -y+1/2, -z'

loop_
_atom_site_label
_atom_site_type_symbol
_atom_site_fract_x
_atom_site_fract_y
_atom_site_fract_z
_atom_site_U_iso_or_equiv
_atom_site_adp_type
_atom_site_occupancy
_atom_site_site_symmetry_order
_atom_site_calc_flag
_atom_site_refinement_flags_posn
_atom_site_refinement_flags_adp
Sn1 Sn 0.24614(2) 0.60457(2) 0.33680(2) 0.01546(10) Uani 1 1 d . .
N1 N 0.2412(3) 0.4005(2) 0.29062(13) 0.0165(6) Uani 1 1 d . .
O1 O 0.2031(3) 0.6528(2) 0.24013(13) 0.0256(6) Uani 1 1 d . .
O2 O 0.0994(3) 0.5230(3) 0.39577(13) 0.0215(6) Uani 1 1 d . .
O3 O 0.4434(3) 0.5512(3) 0.35691(15) 0.0300(7) Uani 1 1 d . .
O4 O 0.2334(3) 0.7868(2) 0.36661(12) 0.0241(6) Uani 1 1 d . .
C1 C 0.2866(4) 0.8432(4) 0.42903(18) 0.0221(9) Uani 1 1 d . .
C2 C 0.4358(5) 0.8942(7) 0.4152(3) 0.0588(17) Uani 1 1 d . .
H2A H 0.4315 0.9647 0.3811 0.088 Uiso 1 1 calc R U
H2B H 0.4951 0.8226 0.3978 0.088 Uiso 1 1 calc R U
H2C H 0.4767 0.9282 0.4578 0.088 Uiso 1 1 calc R U
C3 C 0.1883(6) 0.9545(6) 0.4462(3) 0.0535(15) Uani 1 1 d . .
H3A H 0.1862 1.0169 0.4080 0.080 Uiso 1 1 calc R U
H3B H 0.2221 0.9990 0.4876 0.080 Uiso 1 1 calc R U
H3C H 0.0924 0.9202 0.4542 0.080 Uiso 1 1 calc R U
C4 C 0.2919(7) 0.7439(5) 0.4866(2) 0.0598(18) Uani 1 1 d . .
H4A H 0.3607 0.6750 0.4752 0.090 Uiso 1 1 calc R U
H4B H 0.1977 0.7048 0.4927 0.090 Uiso 1 1 calc R U
H4C H 0.3210 0.7877 0.5290 0.090 Uiso 1 1 calc R U
C11 C 0.1990(4) 0.5471(4) 0.19339(18) 0.0241(9) Uani 1 1 d . .
H11A H 0.2950 0.5342 0.1738 0.029 Uiso 1 1 calc R U
H11B H 0.1339 0.5695 0.1553 0.029 Uiso 1 1 calc R U
C12 C 0.1495(4) 0.4179(4) 0.22651(18) 0.0197(8) Uani 1 1 d . .
C13 C -0.0062(4) 0.4329(4) 0.2457(2) 0.0258(9) Uani 1 1 d . .
H13A H -0.0430 0.3487 0.2623 0.039 Uiso 1 1 calc R U
H13B H -0.0605 0.4607 0.2054 0.039 Uiso 1 1 calc R U
H13C H -0.0155 0.4991 0.2819 0.039 Uiso 1 1 calc R U
C14 C 0.1651(4) 0.3033(4) 0.17696(19) 0.0275(9) Uani 1 1 d . .
H14A H 0.1395 0.2215 0.2003 0.041 Uiso 1 1 calc R U
H14B H 0.2637 0.2981 0.1611 0.041 Uiso 1 1 calc R U
H14C H 0.1021 0.3166 0.1376 0.041 Uiso 1 1 calc R U
C21 C 0.1142(4) 0.3859(4) 0.4073(2) 0.0231(8) Uani 1 1 d . .
C22 C 0.1805(4) 0.3119(4) 0.34358(17) 0.0203(8) Uani 1 1 d . .
H22A H 0.2563 0.2524 0.3601 0.024 Uiso 1 1 calc R U
H22B H 0.1059 0.2571 0.3221 0.024 Uiso 1 1 calc R U
C23 C -0.0344(4) 0.3306(4) 0.4212(2) 0.0322(10) Uani 1 1 d . .
H23A H -0.0719 0.3686 0.4636 0.048 Uiso 1 1 calc R U
H23B H -0.0288 0.2350 0.4259 0.048 Uiso 1 1 calc R U
H23C H -0.0975 0.3528 0.3830 0.048 Uiso 1 1 calc R U
C24 C 0.2059(4) 0.3641(4) 0.4711(2) 0.0309(10) Uani 1 1 d . .
H24A H 0.1599 0.4048 0.5108 0.046 Uiso 1 1 calc R U
H24B H 0.2996 0.4039 0.4641 0.046 Uiso 1 1 calc R U
H24C H 0.2169 0.2698 0.4792 0.046 Uiso 1 1 calc R U
C31 C 0.5000(4) 0.4367(4) 0.3250(2) 0.0234(8) Uani 1 1 d . .
C32 C 0.3927(4) 0.3730(4) 0.27456(19) 0.0195(8) Uani 1 1 d . .
H32A H 0.4133 0.4050 0.2277 0.023 Uiso 1 1 calc R U
H32B H 0.4075 0.2768 0.2748 0.023 Uiso 1 1 calc R U
C33 C 0.5478(5) 0.3395(4) 0.3808(2) 0.0350(10) Uani 1 1 d . .
H33A H 0.6084 0.3851 0.4140 0.052 Uiso 1 1 calc R U
H33B H 0.6012 0.2676 0.3597 0.052 Uiso 1 1 calc R U
H33C H 0.4642 0.3041 0.4043 0.052 Uiso 1 1 calc R U
C34 C 0.6297(4) 0.4779(4) 0.2837(2) 0.0350(10) Uani 1 1 d . .
H34A H 0.7017 0.5143 0.3145 0.052 Uiso 1 1 calc R U
H34B H 0.6020 0.5445 0.2500 0.052 Uiso 1 1 calc R U
H34C H 0.6688 0.4013 0.2599 0.052 Uiso 1 1 calc R U

loop_
_atom_site_aniso_label
_atom_site_aniso_U_11
_atom_site_aniso_U_22
_atom_site_aniso_U_33
_atom_site_aniso_U_23
_atom_site_aniso_U_13
_atom_site_aniso_U_12
Sn1 0.01613(14) 0.01280(14) 0.01745(14) -0.00166(7) -0.00127(14) 0.00134(14)
N1 0.0155(14) 0.0159(13) 0.0182(13) -0.0014(9) 0.0029(13) 0.0041(19)
O1 0.0434(17) 0.0151(12) 0.0182(12) -0.0005(10) -0.0040(11) -0.0006(10)
O2 0.0226(15) 0.0177(13) 0.0241(13) -0.0016(11) 0.0046(11) 0.0009(11)
O3 0.0179(14) 0.0307(16) 0.0415(16) -0.0188(14) -0.0061(12) 0.0054(12)
O4 0.0331(16) 0.0152(12) 0.0242(11) -0.0042(9) -0.0097(13) 0.0054(12)
C1 0.024(2) 0.0221(19) 0.0198(17) -0.0068(14) -0.0019(14) -0.0001(14)
C2 0.037(3) 0.089(5) 0.051(3) -0.028(3) 0.005(3) -0.027(3)
C3 0.049(3) 0.051(3) 0.060(3) -0.031(3) -0.017(3) 0.015(3)
C4 0.114(5) 0.041(3) 0.024(2) -0.001(2) -0.021(3) -0.006(3)
C11 0.035(2) 0.0210(19) 0.0166(18) 0.0003(15) -0.0039(15) -0.0005(15)
C12 0.0194(19) 0.0190(19) 0.0206(19) -0.0047(15) -0.0039(15) -0.0019(15)
C13 0.020(2) 0.029(2) 0.029(2) -0.0070(17) -0.0079(16) -0.0004(16)
C14 0.029(2) 0.027(2) 0.027(2) -0.0101(18) -0.0044(17) -0.0014(17)
C21 0.026(2) 0.018(2) 0.026(2) 0.0001(16) 0.0073(17) -0.0013(17)
C22 0.0232(18) 0.0134(18) 0.0244(19) 0.0001(16) 0.0029(15) -0.0021(15)
C23 0.028(2) 0.030(2) 0.038(2) -0.003(2) 0.011(2) -0.0072(18)
C24 0.038(3) 0.029(2) 0.025(2) 0.0036(17) 0.0015(17) 0.0053(17)
C31 0.0171(18) 0.0207(19) 0.032(2) -0.0067(17) -0.0005(16) 0.0058(15)
C32 0.0147(18) 0.0183(19) 0.026(2) -0.0026(16) 0.0027(15) 0.0044(15)
C33 0.028(2) 0.038(3) 0.039(2) -0.002(2) -0.007(2) 0.0067(19)
C34 0.019(2) 0.030(2) 0.056(3) -0.010(2) 0.004(2) -0.0022(18)

loop_
_atom_type_symbol
_atom_type_description
_atom_type_scat_dispersion_real
_atom_type_scat_dispersion_imag
_atom_type_scat_source
C C 0.0033 0.0016 'International Tables Vol C Tables 4.2.6.8 and 6.1.1.4'
H H 0.0000 0.0000 'International Tables Vol C Tables 4.2.6.8 and 6.1.1.4'
N N 0.0061 0.0033 'International Tables Vol C Tables 4.2.6.8 and 6.1.1.4'
O O 0.0106 0.0060 'International Tables Vol C Tables 4.2.6.8 and 6.1.1.4'
Sn Sn -0.6537 1.4246 'International Tables Vol C Tables 4.2.6.8 and 6.1.1.4'

loop_
_geom_angle_atom_site_label_1
_geom_angle_atom_site_label_2
_geom_angle_atom_site_label_3
_geom_angle
O4 Sn1 O3 105.11(12)
O4 Sn1 O2 100.58(11)
O3 Sn1 O2 115.13(13)
O4 Sn1 O1 92.03(10)
O3 Sn1 O1 116.60(12)
O2 Sn1 O1 120.80(11)
O4 Sn1 N1 172.36(10)
O3 Sn1 N1 81.11(11)
O2 Sn1 N1 80.32(10)
O1 Sn1 N1 81.09(10)
C32 N1 C22 113.6(3)
C32 N1 C12 113.0(3)
C22 N1 C12 115.0(3)
C32 N1 Sn1 103.7(2)
C22 N1 Sn1 106.75(19)
C12 N1 Sn1 103.32(19)
C11 O1 Sn1 115.5(2)
C21 O2 Sn1 115.8(2)
C31 O3 Sn1 119.3(2)
C1 O4 Sn1 127.8(2)
O4 C1 C3 106.1(3)
O4 C1 C4 112.0(3)
C3 C1 C4 111.1(4)
O4 C1 C2 107.9(3)
C3 C1 C2 110.5(4)
C4 C1 C2 109.2(4)
C1 C2 H2A 109.5
C1 C2 H2B 109.5
H2A C2 H2B 109.5
C1 C2 H2C 109.5
H2A C2 H2C 109.5
H2B C2 H2C 109.5
C1 C3 H3A 109.5
C1 C3 H3B 109.5
H3A C3 H3B 109.5
C1 C3 H3C 109.5
H3A C3 H3C 109.5
H3B C3 H3C 109.5
C1 C4 H4A 109.5
C1 C4 H4B 109.5
H4A C4 H4B 109.5
C1 C4 H4C 109.5
H4A C4 H4C 109.5
H4B C4 H4C 109.5
O1 C11 C12 112.9(3)
O1 C11 H11A 109.0
C12 C11 H11A 109.0
O1 C11 H11B 109.0
C12 C11 H11B 109.0
H11A C11 H11B 107.8
C13 C12 C14 109.1(3)
C13 C12 N1 110.7(3)
C14 C12 N1 112.1(3)
C13 C12 C11 108.0(3)
C14 C12 C11 111.1(3)
N1 C12 C11 105.8(3)
C12 C13 H13A 109.5
C12 C13 H13B 109.5
H13A C13 H13B 109.5
C12 C13 H13C 109.5
H13A C13 H13C 109.5
H13B C13 H13C 109.5
C12 C14 H14A 109.5
C12 C14 H14B 109.5
H14A C14 H14B 109.5
C12 C14 H14C 109.5
H14A C14 H14C 109.5
H14B C14 H14C 109.5
O2 C21 C23 107.4(3)
O2 C21 C24 109.0(3)
C23 C21 C24 108.4(3)
O2 C21 C22 112.5(3)
C23 C21 C22 108.9(3)
C24 C21 C22 110.3(3)
N1 C22 C21 114.1(3)
N1 C22 H22A 108.7
C21 C22 H22A 108.7
N1 C22 H22B 108.7
C21 C22 H22B 108.7
H22A C22 H22B 107.6
C21 C23 H23A 109.5
C21 C23 H23B 109.5
H23A C23 H23B 109.5
C21 C23 H23C 109.5
H23A C23 H23C 109.5
H23B C23 H23C 109.5
C21 C24 H24A 109.5
C21 C24 H24B 109.5
H24A C24 H24B 109.5
C21 C24 H24C 109.5
H24A C24 H24C 109.5
H24B C24 H24C 109.5
O3 C31 C34 107.8(3)
O3 C31 C33 109.0(3)
C34 C31 C33 108.5(3)
O3 C31 C32 112.1(3)
C34 C31 C32 107.5(3)
C33 C31 C32 111.7(3)
N1 C32 C31 114.3(3)
N1 C32 H32A 108.7
C31 C32 H32A 108.7
N1 C32 H32B 108.7
C31 C32 H32B 108.7
H32A C32 H32B 107.6
C31 C33 H33A 109.5
C31 C33 H33B 109.5
H33A C33 H33B 109.5
C31 C33 H33C 109.5
H33A C33 H33C 109.5
H33B C33 H33C 109.5
C31 C34 H34A 109.5
C31 C34 H34B 109.5
H34A C34 H34B 109.5
C31 C34 H34C 109.5
H34A C34 H34C 109.5
H34B C34 H34C 109.5

loop_
_geom_bond_atom_site_label_1
_geom_bond_atom_site_label_2
_geom_bond_distance
Sn1 O4 1.950(2)
Sn1 O3 1.975(3)
Sn1 O2 1.981(3)
Sn1 O1 1.992(2)
Sn1 N1 2.267(2)
N1 C32 1.486(5)
N1 C22 1.487(4)
N1 C12 1.531(4)
O1 C11 1.412(4)
O2 C21 1.422(5)
O3 C31 1.426(4)
O4 C1 1.437(4)
C1 C3 1.501(6)
C1 C4 1.512(6)
C1 C2 1.522(6)
C2 H2A 0.9800
C2 H2B 0.9800
C2 H2C 0.9800
C3 H3A 0.9800
C3 H3B 0.9800
C3 H3C 0.9800
C4 H4A 0.9800
C4 H4B 0.9800
C4 H4C 0.9800
C11 C12 1.539(5)
C11 H11A 0.9900
C11 H11B 0.9900
C12 C13 1.521(5)
C12 C14 1.524(5)
C13 H13A 0.9800
C13 H13B 0.9800
C13 H13C 0.9800
C14 H14A 0.9800
C14 H14B 0.9800
C14 H14C 0.9800
C21 C23 1.532(5)
C21 C24 1.532(5)
C21 C22 1.582(5)
C22 H22A 0.9900
C22 H22B 0.9900
C23 H23A 0.9800
C23 H23B 0.9800
C23 H23C 0.9800
C24 H24A 0.9800
C24 H24B 0.9800
C24 H24C 0.9800
C31 C34 1.522(6)
C31 C33 1.540(6)
C31 C32 1.552(5)
C32 H32A 0.9900
C32 H32B 0.9900
C33 H33A 0.9800
C33 H33B 0.9800
C33 H33C 0.9800
C34 H34A 0.9800
C34 H34B 0.9800
C34 H34C 0.9800

loop_
_geom_torsion_atom_site_label_1
_geom_torsion_atom_site_label_2
_geom_torsion_atom_site_label_3
_geom_torsion_atom_site_label_4
_geom_torsion
Sn1 O4 C1 C3 -149.5(4)
Sn1 O4 C1 C4 -28.1(5)
Sn1 O4 C1 C2 92.1(4)
Sn1 O1 C11 C12 30.8(4)
C32 N1 C12 C13 174.7(3)
C22 N1 C12 C13 42.0(4)
Sn1 N1 C12 C13 -73.9(3)
C32 N1 C12 C14 52.7(4)
C22 N1 C12 C14 -80.0(4)
Sn1 N1 C12 C14 164.1(2)
C32 N1 C12 C11 -68.6(3)
C22 N1 C12 C11 158.8(3)
Sn1 N1 C12 C11 42.9(3)
O1 C11 C12 C13 67.8(4)
O1 C11 C12 C14 -172.6(3)
O1 C11 C12 N1 -50.7(4)
Sn1 O2 C21 C23 -152.8(3)
Sn1 O2 C21 C24 89.9(3)
Sn1 O2 C21 C22 -32.8(4)
C32 N1 C22 C21 124.2(3)
C12 N1 C22 C21 -103.4(3)
Sn1 N1 C22 C21 10.5(3)
O2 C21 C22 N1 11.8(5)
C23 C21 C22 N1 130.9(3)
C24 C21 C22 N1 -110.2(4)
Sn1 O3 C31 C34 120.7(3)
Sn1 O3 C31 C33 -121.7(3)
Sn1 O3 C31 C32 2.5(4)
C22 N1 C32 C31 -83.0(4)
C12 N1 C32 C31 143.7(3)
Sn1 N1 C32 C31 32.5(3)
O3 C31 C32 N1 -25.9(5)
C34 C31 C32 N1 -144.2(3)
C33 C31 C32 N1 96.8(4)
